data_7000020
loop_
_publ_author_name
'Favier, Isabelle'
'Gomez, Montserrat'
'Granell, Jaume'
'Martinez, Manuel'
'Solans, Xavier'
'Font-Bardia, Merce'

_publ_section_title
;
 Kinetico-mechanistic studies of C-H bond activation on new Pd
 complexes containing N,N'-chelating ligands.
;
_journal_issue 1
_journal_name_full 'Dalton transactions (Cambridge, England : 2003)'
_journal_page_first 123
_journal_page_last 132
_journal_paper_doi 10.1039/b415613g
_journal_year 2005
_chemical_formula_sum 'C16 H25 Cl3 N2 O5 Pd'
_chemical_formula_weight 538.13
_chemical_name_systematic
;
?
;
_space_group_IT_number 14
_symmetry_cell_setting monoclinic
_symmetry_space_group_name_Hall '-P 2ybc'
_symmetry_space_group_name_H-M 'P 1 21/c 1'
_atom_sites_solution_hydrogens geom
_atom_sites_solution_primary direct
_atom_sites_solution_secondary difmap
_audit_creation_method SHELXL-97
_cell_angle_alpha 90.00
_cell_angle_beta 104.190(3)
_cell_angle_gamma 90.00
_cell_formula_units_Z 4
_cell_length_a 8.0620(10)
_cell_length_b 14.1970(10)
_cell_length_c 20.2390(10)
_cell_measurement_temperature 293(2)
_cell_volume 2245.8(3)
_computing_structure_refinement 'SHELXL-97 (Sheldrick, 1997)'
_computing_structure_solution 'SHELXS-97 (Sheldrick, 1990)'
_diffrn_ambient_temperature 293(2)
_diffrn_measured_fraction_theta_full 0.525
_diffrn_measured_fraction_theta_max 0.525
_diffrn_measurement_device_type 'Image plate detector diffractometer'
_diffrn_measurement_method phi-scan
_diffrn_radiation_monochromator graphite
_diffrn_radiation_source 'fine-focus sealed tube'
_diffrn_radiation_type MoK\a
_diffrn_radiation_wavelength 0.71069
_diffrn_reflns_av_R_equivalents 0.0241
_diffrn_reflns_av_sigmaI/netI 0.0371
_diffrn_reflns_limit_h_max 10
_diffrn_reflns_limit_h_min -11
_diffrn_reflns_limit_k_max 15
_diffrn_reflns_limit_k_min 0
_diffrn_reflns_limit_l_max 28
_diffrn_reflns_limit_l_min 0
_diffrn_reflns_number 7674
_diffrn_reflns_theta_full 31.61
_diffrn_reflns_theta_max 31.61
_diffrn_reflns_theta_min 2.52
_diffrn_standards_decay_% 0
_exptl_absorpt_coefficient_mu 1.210
_exptl_absorpt_correction_type none
_exptl_crystal_colour yellow
_exptl_crystal_density_diffrn 1.592
_exptl_crystal_density_method 'not measured'
_exptl_crystal_description prisme
_exptl_crystal_F_000 1088
_exptl_crystal_size_max 0.2
_exptl_crystal_size_mid 0.1
_exptl_crystal_size_min 0.1
_refine_diff_density_max 0.817
_refine_diff_density_min -0.557
_refine_diff_density_rms 0.067
_refine_ls_extinction_expression Fc
_refine_ls_extinction_method none
_refine_ls_goodness_of_fit_ref 1.059
_refine_ls_hydrogen_treatment mixed
_refine_ls_matrix_type full
_refine_ls_number_parameters 274
_refine_ls_number_reflns 5901
_refine_ls_number_restraints 0
_refine_ls_restrained_S_all 1.059
_refine_ls_R_factor_all 0.0531
_refine_ls_R_factor_gt 0.0360
_refine_ls_shift/su_max 0.001
_refine_ls_shift/su_mean 0.000
_refine_ls_structure_factor_coef Fsqd
_refine_ls_weighting_details 'w=1/[\s^2^(Fo^2^)+(0.0514P)^2^+1.7165P] where P=(Fo^2^+2Fc^2^)/3'
_refine_ls_weighting_scheme calc
_refine_ls_wR_factor_gt 0.0952
_refine_ls_wR_factor_ref 0.1070
_reflns_number_gt 3240
_reflns_number_total 5901
_reflns_threshold_expression >2sigma(I)
_cod_data_source_file b415613g.txt
_cod_data_source_block E-1AcO
_cod_depositor_comments
;
The following automatic conversions were performed:
'_symmetry_cell_setting' value 'Monoclinic' changed to 'monoclinic'
according to '/home/saulius/struct/CIF-dictionaries/cif_core.dic'
dictionary named 'cif_core.dic' version 2.4.1 from 2010-06-29.

Automatic conversion script
Id: cif_fix_enum 1527 2010-12-29 10:47:43Z saulius 

The following automatic conversions were performed:

'_refine_ls_weighting_scheme' value 'calc
w=1/[\s^2^(Fo^2^)+(0.0514P)^2^+1.7165P] where P=(Fo^2^+2Fc^2^)/3' was
changed to 'calc'. New tag '_refine_ls_weighting_details' was
created. The value of the new tag was set to
'w=1/[\s^2^(Fo^2^)+(0.0514P)^2^+1.7165P] where P=(Fo^2^+2Fc^2^)/3'.

Automatic conversion script
Id: cif_fix_values 3143 2015-03-26 13:38:13Z robertas 
;
_cod_original_sg_symbol_H-M P21/c
_cod_database_code 7000020

loop_
_symmetry_equiv_pos_as_xyz
'x, y, z'
'-x, y+1/2, -z+1/2'
'-x, -y, -z'
'x, -y-1/2, z-1/2'

loop_
_atom_site_label
_atom_site_type_symbol
_atom_site_fract_x
_atom_site_fract_y
_atom_site_fract_z
_atom_site_U_iso_or_equiv
_atom_site_adp_type
_atom_site_occupancy
_atom_site_calc_flag
_atom_site_refinement_flags
_atom_site_disorder_assembly
_atom_site_disorder_group
Pd Pd 0.30514(3) 0.566580(19) 0.196738(12) 0.04070(11) Uani 1 d . . .
Cl1 Cl 0.60854(18) 0.20925(10) 0.02267(7) 0.0821(4) Uani 1 d . . .
O1 O 0.3932(3) 0.5462(2) 0.29753(12) 0.0525(6) Uani 1 d . . .
O2 O 0.6412(4) 0.4949(3) 0.28405(16) 0.0740(9) Uani 1 d . . .
O3 O 0.2599(3) 0.42801(17) 0.18414(13) 0.0481(6) Uani 1 d . . .
O4 O -0.0182(4) 0.4461(2) 0.1386(2) 0.0767(9) Uani 1 d . . .
N1 N 0.3288(4) 0.7091(2) 0.21029(16) 0.0525(7) Uani 1 d . . .
N2 N 0.2148(3) 0.6008(2) 0.09897(15) 0.0475(6) Uani 1 d . . .
C1 C 0.2699(6) 0.7545(3) 0.1427(2) 0.0592(10) Uani 1 d . . .
C2 C 0.1357(5) 0.6942(3) 0.09807(19) 0.0523(9) Uani 1 d . . .
C3 C 0.2268(4) 0.5610(3) 0.04355(17) 0.0468(8) Uani 1 d . . .
H3 H 0.1704 0.5892 0.0027 0.056 Uiso 1 calc R . .
C4 C 0.3214(4) 0.4754(3) 0.03962(15) 0.0429(7) Uani 1 d . . .
C5 C 0.4707(4) 0.4521(3) 0.08888(17) 0.0526(9) Uani 1 d . . .
H5 H 0.5105 0.4919 0.1259 0.063 Uiso 1 calc R . .
C6 C 0.5596(4) 0.3704(3) 0.08293(17) 0.0552(9) Uani 1 d . . .
H6 H 0.6592 0.3547 0.1152 0.066 Uiso 1 calc R . .
C7 C 0.4964(5) 0.3135(3) 0.0282(2) 0.0549(9) Uani 1 d . . .
C8 C 0.3545(5) 0.3361(4) -0.0228(2) 0.0620(11) Uani 1 d . . .
C9 C 0.2674(5) 0.4180(3) -0.01652(19) 0.0555(9) Uani 1 d . . .
H9 H 0.1714 0.4345 -0.0504 0.067 Uiso 1 calc R . .
C10 C 0.2141(6) 0.7361(3) 0.2547(2) 0.0650(11) Uani 1 d . . .
H10 H 0.0976 0.7223 0.2318 0.078 Uiso 1 calc R . .
H10A H 0.2256 0.8023 0.2645 0.078 Uiso 1 calc R . .
H10B H 0.2450 0.7012 0.2966 0.078 Uiso 1 calc R . .
C11 C 0.5048(5) 0.7402(3) 0.2438(3) 0.0750(13) Uani 1 d . . .
H11 H 0.5804 0.7240 0.2156 0.090 Uiso 1 calc R . .
H11A H 0.5421 0.7094 0.2872 0.090 Uiso 1 calc R . .
H11B H 0.5058 0.8071 0.2504 0.090 Uiso 1 calc R . .
C12 C 0.5450(4) 0.5135(3) 0.31974(18) 0.0510(9) Uani 1 d . . .
C13 C 0.5975(6) 0.5008(4) 0.3954(2) 0.0749(13) Uani 1 d . . .
H13 H 0.4974 0.4954 0.4128 0.7(2) Uiso 1 calc R . .
H13A H 0.6636 0.5542 0.4158 0.889 Uiso 1 calc R . .
H13B H 0.6652 0.4447 0.4061 0.889 Uiso 1 calc R . .
C14 C 0.1105(4) 0.3987(3) 0.15560(18) 0.0498(8) Uani 1 d . . .
C15 C 0.1007(5) 0.2941(3) 0.1408(2) 0.0661(11) Uani 1 d . . .
H15 H 0.2121 0.2665 0.1570 0.079 Uiso 1 calc R . .
H15A H 0.0616 0.2841 0.0926 0.079 Uiso 1 calc R . .
H15B H 0.0223 0.2652 0.1636 0.079 Uiso 1 calc R . .
Cl2 Cl 0.1615(8) 0.3501(6) 0.3329(3) 0.1222(7) Uani 0.50 d P . .
Cl2' Cl 0.1584(8) 0.3669(6) 0.3577(3) 0.1222(7) Uani 0.50 d P . .
Cl3 Cl 0.1007(5) 0.4921(4) 0.4357(2) 0.1222(7) Uani 0.50 d P . .
Cl3' Cl 0.0742(6) 0.5558(3) 0.4146(3) 0.1222(7) Uani 0.50 d P . .
C16 C 0.0773(8) 0.4734(5) 0.3486(3) 0.0926(16) Uani 1 d . . .
O1W O 0.1407(12) 0.0947(13) 0.3009(8) 0.077(3) Uani 0.50 d P . .
O1W' O 0.1982(12) 0.0909(11) 0.3022(7) 0.067(3) Uani 0.50 d P . .
H1 H 0.208(5) 0.807(3) 0.150(2) 0.055(11) Uiso 1 d . . .
H1A H 0.361(6) 0.766(3) 0.124(2) 0.064(12) Uiso 1 d . . .
H2 H 0.016(4) 0.702(2) 0.1230(15) 0.027(7) Uiso 1 d . . .
H2A H 0.096(6) 0.725(3) 0.057(3) 0.076(14) Uiso 1 d . . .
H8 H 0.317(6) 0.307(4) -0.053(3) 0.079(16) Uiso 1 d . . .

loop_
_atom_site_aniso_label
_atom_site_aniso_U_11
_atom_site_aniso_U_22
_atom_site_aniso_U_33
_atom_site_aniso_U_23
_atom_site_aniso_U_13
_atom_site_aniso_U_12
Pd 0.03578(14) 0.0461(2) 0.03784(14) -0.00119(10) 0.00451(8) -0.00040(9)
Cl1 0.0975(9) 0.0584(8) 0.0986(9) 0.0017(6) 0.0396(7) 0.0151(6)
O1 0.0452(12) 0.0698(19) 0.0386(12) -0.0031(11) 0.0029(9) 0.0022(11)
O2 0.0546(15) 0.100(3) 0.0674(18) 0.0023(17) 0.0151(13) 0.0187(16)
O3 0.0415(11) 0.0465(17) 0.0521(13) 0.0045(10) 0.0036(9) 0.0010(10)
O4 0.0427(15) 0.073(2) 0.107(3) 0.0027(18) 0.0028(14) 0.0075(13)
N1 0.0483(15) 0.047(2) 0.0593(18) -0.0012(14) 0.0067(12) 0.0013(13)
N2 0.0410(14) 0.0519(19) 0.0488(16) 0.0044(13) 0.0091(10) 0.0025(12)
C1 0.059(2) 0.051(3) 0.066(3) 0.0044(19) 0.0102(18) 0.0041(18)
C2 0.0527(19) 0.051(3) 0.0488(19) 0.0011(17) 0.0040(14) 0.0073(16)
C3 0.0478(17) 0.050(3) 0.0387(17) 0.0054(14) 0.0028(12) -0.0007(14)
C4 0.0424(16) 0.048(2) 0.0376(16) -0.0010(13) 0.0086(11) -0.0038(13)
C5 0.0392(16) 0.083(3) 0.0336(16) -0.0087(16) 0.0061(11) 0.0004(16)
C6 0.0481(18) 0.075(3) 0.0410(18) 0.0089(17) 0.0083(13) 0.0090(17)
C7 0.055(2) 0.053(3) 0.060(2) 0.0027(17) 0.0209(15) -0.0006(16)
C8 0.057(2) 0.075(3) 0.052(2) -0.019(2) 0.0098(16) -0.012(2)
C9 0.0445(18) 0.075(3) 0.0433(18) -0.0072(17) 0.0035(13) -0.0024(16)
C10 0.077(3) 0.056(3) 0.062(2) -0.012(2) 0.0160(19) 0.007(2)
C11 0.056(2) 0.058(3) 0.099(4) -0.008(2) -0.003(2) -0.0142(19)
C12 0.0498(18) 0.056(3) 0.0419(18) -0.0075(15) 0.0004(13) -0.0040(15)
C13 0.077(3) 0.092(4) 0.048(2) 0.002(2) -0.0004(19) 0.024(2)
C14 0.0404(16) 0.059(3) 0.0488(19) 0.0011(16) 0.0099(12) -0.0060(15)
C15 0.055(2) 0.055(3) 0.081(3) -0.007(2) 0.0037(18) -0.0121(18)
Cl2 0.1104(11) 0.125(2) 0.125(2) 0.0006(18) 0.0155(13) -0.0189(11)
Cl2' 0.1104(11) 0.125(2) 0.125(2) 0.0006(18) 0.0155(13) -0.0189(11)
Cl3 0.1104(11) 0.125(2) 0.125(2) 0.0006(18) 0.0155(13) -0.0189(11)
Cl3' 0.1104(11) 0.125(2) 0.125(2) 0.0006(18) 0.0155(13) -0.0189(11)
C16 0.093(4) 0.093(4) 0.092(4) 0.011(3) 0.021(3) -0.009(3)
O1W 0.043(6) 0.106(6) 0.087(5) -0.017(4) 0.028(5) 0.010(6)
O1W' 0.042(6) 0.075(6) 0.088(5) 0.014(4) 0.024(5) -0.002(5)

loop_
_atom_type_symbol
_atom_type_description
_atom_type_scat_dispersion_real
_atom_type_scat_dispersion_imag
_atom_type_scat_source
C C 0.0033 0.0016 'International Tables Vol C Tables 4.2.6.8 and 6.1.1.4'
Cl Cl 0.1484 0.1585 'International Tables Vol C Tables 4.2.6.8 and 6.1.1.4'
N N 0.0061 0.0033 'International Tables Vol C Tables 4.2.6.8 and 6.1.1.4'
O O 0.0106 0.0060 'International Tables Vol C Tables 4.2.6.8 and 6.1.1.4'
Pd Pd -0.9988 1.0072 'International Tables Vol C Tables 4.2.6.8 and 6.1.1.4'
H H 0.0000 0.0000 'International Tables Vol C Tables 4.2.6.8 and 6.1.1.4'

loop_
_geom_angle_atom_site_label_1
_geom_angle_atom_site_label_2
_geom_angle_atom_site_label_3
_geom_angle
_geom_angle_site_symmetry_1
_geom_angle_site_symmetry_3
_geom_angle_publ_flag
N2 Pd O3 95.86(12) . . ?
N2 Pd O1 174.07(12) . . ?
O3 Pd O1 89.75(11) . . ?
N2 Pd N1 83.77(13) . . ?
O3 Pd N1 174.80(11) . . ?
O1 Pd N1 90.47(12) . . ?
C12 O1 Pd 118.5(2) . . ?
C14 O3 Pd 120.1(2) . . ?
C1 N1 C11 110.3(4) . . ?
C1 N1 C10 109.8(3) . . ?
C11 N1 C10 108.2(3) . . ?
C1 N1 Pd 108.0(3) . . ?
C11 N1 Pd 113.8(3) . . ?
C10 N1 Pd 106.6(3) . . ?
C3 N2 C2 120.9(3) . . ?
C3 N2 Pd 132.4(3) . . ?
C2 N2 Pd 106.5(2) . . ?
N1 C1 C2 109.2(4) . . ?
N1 C1 H1 105(3) . . ?
C2 C1 H1 103(3) . . ?
N1 C1 H1A 110(3) . . ?
C2 C1 H1A 113(3) . . ?
H1 C1 H1A 116(4) . . ?
N2 C2 C1 105.2(3) . . ?
N2 C2 H2 118.3(15) . . ?
C1 C2 H2 103.1(15) . . ?
N2 C2 H2A 120(3) . . ?
C1 C2 H2A 108(3) . . ?
H2 C2 H2A 101(3) . . ?
N2 C3 C4 124.9(3) . . ?
N2 C3 H3 117.5 . . ?
C4 C3 H3 117.5 . . ?
C9 C4 C5 119.3(3) . . ?
C9 C4 C3 118.5(3) . . ?
C5 C4 C3 122.1(3) . . ?
C6 C5 C4 120.6(3) . . ?
C6 C5 H5 119.7 . . ?
C4 C5 H5 119.7 . . ?
C7 C6 C5 117.9(3) . . ?
C7 C6 H6 121.0 . . ?
C5 C6 H6 121.0 . . ?
C6 C7 C8 123.1(4) . . ?
C6 C7 Cl1 117.1(3) . . ?
C8 C7 Cl1 119.7(3) . . ?
C7 C8 C9 118.4(4) . . ?
C7 C8 H8 126(4) . . ?
C9 C8 H8 115(4) . . ?
C4 C9 C8 120.6(3) . . ?
C4 C9 H9 119.7 . . ?
C8 C9 H9 119.7 . . ?
N1 C10 H10 109.5 . . ?
N1 C10 H10A 109.5 . . ?
H10 C10 H10A 109.5 . . ?
N1 C10 H10B 109.5 . . ?
H10 C10 H10B 109.5 . . ?
H10A C10 H10B 109.5 . . ?
N1 C11 H11 109.5 . . ?
N1 C11 H11A 109.5 . . ?
H11 C11 H11A 109.5 . . ?
N1 C11 H11B 109.5 . . ?
H11 C11 H11B 109.5 . . ?
H11A C11 H11B 109.5 . . ?
O2 C12 O1 124.4(3) . . ?
O2 C12 C13 121.5(3) . . ?
O1 C12 C13 114.1(3) . . ?
C12 C13 H13 109.5 . . ?
C12 C13 H13A 109.5 . . ?
H13 C13 H13A 109.5 . . ?
C12 C13 H13B 109.5 . . ?
H13 C13 H13B 109.5 . . ?
H13A C13 H13B 109.5 . . ?
O4 C14 O3 126.6(4) . . ?
O4 C14 C15 119.2(3) . . ?
O3 C14 C15 114.1(3) . . ?
C14 C15 H15 109.5 . . ?
C14 C15 H15A 109.5 . . ?
H15 C15 H15A 109.5 . . ?
C14 C15 H15B 109.5 . . ?
H15 C15 H15B 109.5 . . ?
H15A C15 H15B 109.5 . . ?
Cl2' Cl2 C16 51.1(16) . . ?
Cl2 Cl2' C16 113.4(18) . . ?
Cl3' Cl3 C16 75.3(5) . . ?
Cl3 Cl3' C16 71.7(5) . . ?
Cl2' C16 Cl3 94.9(4) . . ?
Cl2' C16 Cl3' 126.9(4) . . ?
Cl3 C16 Cl3' 32.9(2) . . ?
Cl2' C16 Cl2 15.5(3) . . ?
Cl3 C16 Cl2 110.4(4) . . ?
Cl3' C16 Cl2 142.1(4) . . ?

loop_
_geom_bond_atom_site_label_1
_geom_bond_atom_site_label_2
_geom_bond_distance
_geom_bond_site_symmetry_2
_geom_bond_publ_flag
Pd N2 1.994(3) . ?
Pd O3 2.006(2) . ?
Pd O1 2.010(2) . ?
Pd N1 2.044(4) . ?
Cl1 C7 1.752(4) . ?
O1 C12 1.283(4) . ?
O2 C12 1.211(4) . ?
O3 C14 1.271(4) . ?
O4 C14 1.213(5) . ?
N1 C1 1.481(5) . ?
N1 C11 1.482(5) . ?
N1 C10 1.490(5) . ?
N2 C3 1.281(5) . ?
N2 C2 1.469(5) . ?
C1 C2 1.497(6) . ?
C1 H1 0.93(4) . ?
C1 H1A 0.91(5) . ?
C2 H2 1.20(3) . ?
C2 H2A 0.93(5) . ?
C3 C4 1.446(5) . ?
C3 H3 0.9300 . ?
C4 C9 1.380(5) . ?
C4 C5 1.402(4) . ?
C5 C6 1.385(5) . ?
C5 H5 0.9300 . ?
C6 C7 1.365(6) . ?
C6 H6 0.9300 . ?
C7 C8 1.377(6) . ?
C8 C9 1.380(6) . ?
C8 H8 0.74(5) . ?
C9 H9 0.9300 . ?
C10 H10 0.9600 . ?
C10 H10A 0.9600 . ?
C10 H10B 0.9600 . ?
C11 H11 0.9600 . ?
C11 H11A 0.9600 . ?
C11 H11B 0.9600 . ?
C12 C13 1.496(5) . ?
C13 H13 0.9600 . ?
C13 H13A 0.9600 . ?
C13 H13B 0.9600 . ?
C14 C15 1.513(6) . ?
C15 H15 0.9600 . ?
C15 H15A 0.9600 . ?
C15 H15B 0.9600 . ?
Cl2 Cl2' 0.561(7) . ?
Cl2 C16 1.931(10) . ?
Cl2' C16 1.639(11) . ?
Cl3 Cl3' 1.001(5) . ?
Cl3 C16 1.748(8) . ?
Cl3' C16 1.781(8) . ?
